data_1100730
loop_
_publ_author_name
'Tara J. Burchell'
'Richard J. Puddephatt'

_publ_section_title
;

Self-Assembly of Chiral Coordination Polymers and Macrocycles: A Metal

Template Effect on the Polymer-Macrocycle Equilibrium

;
_journal_name_full 'Inorganic Chemistry'
_journal_page_first 3718
_journal_page_last 3730
_journal_paper_doi 10.1021/ic050097w
_journal_volume 44
_journal_year 2005
_chemical_formula_sum 'C33 H25.2 Cl2.8 Hg0.95 N4 O2.6'
_chemical_formula_weight 809.19
_chemical_name_systematic
; 

 ? 

;
_space_group_IT_number 14
_symmetry_cell_setting monoclinic
_symmetry_space_group_name_Hall '-P 2ybc'
_symmetry_space_group_name_H-M 'P 1 21/c 1'
_atom_sites_solution_hydrogens geom
_atom_sites_solution_primary direct
_atom_sites_solution_secondary difmap
_audit_creation_method SHELXL-97
_cell_angle_alpha 90.00
_cell_angle_beta 91.91(3)
_cell_angle_gamma 90.00
_cell_formula_units_Z 4
_cell_length_a 18.204(4)
_cell_length_b 10.865(2)
_cell_length_c 16.030(3)
_cell_measurement_reflns_used 7278
_cell_measurement_temperature 396(2)
_cell_measurement_theta_max 27.48
_cell_measurement_theta_min 1.70
_cell_volume 3168.8(11)
_computing_cell_refinement 'Nonius DENZO'
_computing_data_collection 'Nonius COLLECT'
_computing_data_reduction 'Nonius DENZO'
_computing_molecular_graphics 'Bruker SHELXTL'
_computing_publication_material 'Bruker SHELXTL'
_computing_structure_refinement 'SHELXL-97 (Sheldrick, 1997)'
_computing_structure_solution 'SHELXS-97 (Sheldrick, 1990)'
_diffrn_ambient_temperature 396(2)
_diffrn_measured_fraction_theta_full 0.999
_diffrn_measured_fraction_theta_max 0.999
_diffrn_measurement_device_type 'Nonius Kappa CCD'
_diffrn_measurement_method 'phi\omega scans'
_diffrn_radiation_monochromator graphite
_diffrn_radiation_source 'fine-focus sealed tube'
_diffrn_radiation_type MoK\a
_diffrn_radiation_wavelength 0.71073
_diffrn_reflns_av_R_equivalents 0.052
_diffrn_reflns_av_sigmaI/netI 0.0447
_diffrn_reflns_limit_h_max 22
_diffrn_reflns_limit_h_min -22
_diffrn_reflns_limit_k_max 13
_diffrn_reflns_limit_k_min -13
_diffrn_reflns_limit_l_max 20
_diffrn_reflns_limit_l_min -19
_diffrn_reflns_number 32365
_diffrn_reflns_theta_full 26.37
_diffrn_reflns_theta_max 26.37
_diffrn_reflns_theta_min 2.74
_exptl_absorpt_coefficient_mu 4.891
_exptl_absorpt_correction_T_max 0.7920
_exptl_absorpt_correction_T_min 0.1158
_exptl_absorpt_correction_type multi-scan
_exptl_absorpt_process_details 'DENZO-SMN (Otwinowski & Minor, 1997)'
_exptl_crystal_colour colourless
_exptl_crystal_density_diffrn 1.696
_exptl_crystal_density_method 'not measured'
_exptl_crystal_description rod
_exptl_crystal_F_000 1582
_exptl_crystal_size_max 0.78
_exptl_crystal_size_mid 0.08
_exptl_crystal_size_min 0.05
_refine_diff_density_max 7.664
_refine_diff_density_min -3.521
_refine_diff_density_rms 0.230
_refine_ls_extinction_method none
_refine_ls_goodness_of_fit_ref 1.049
_refine_ls_hydrogen_treatment constr
_refine_ls_matrix_type full
_refine_ls_number_parameters 405
_refine_ls_number_reflns 6474
_refine_ls_number_restraints 1
_refine_ls_restrained_S_all 1.049
_refine_ls_R_factor_all 0.0876
_refine_ls_R_factor_gt 0.0709
_refine_ls_shift/su_max 0.020
_refine_ls_shift/su_mean 0.001
_refine_ls_structure_factor_coef Fsqd
_refine_ls_weighting_details 'calc w=1/[\s^2^(Fo^2^)+(0.1000P)^2^+51.6000P] where P=(Fo^2^+2Fc^2^)/3'
_refine_ls_weighting_scheme calc
_refine_ls_wR_factor_gt 0.1892
_refine_ls_wR_factor_ref 0.2008
_reflns_number_gt 5176
_reflns_number_total 6474
_reflns_threshold_expression I>2sigma(I)
_cod_data_source_file ic050097wsi20050217_082525_07.cif
_cod_data_source_block 5a
_cod_depositor_comments
;
The following automatic conversions were performed:
'_symmetry_cell_setting' value 'Monoclinic' changed to 'monoclinic'
according to '/home/saulius/struct/CIF-dictionaries/cif_core.dic'
dictionary named 'cif_core.dic' version 2.4.1 from 2010-06-29.

Automatic conversion script
Id: cif_fix_enum 1527 2010-12-29 10:47:43Z saulius 
;
_cod_original_cell_volume 3168.7(11)
_cod_original_formula_sum 'C33 H25.20 Cl2.80 Hg0.95 N4 O2.60'
_cod_database_code 1100730

loop_
_symmetry_equiv_pos_as_xyz
'x, y, z'
'-x, y+1/2, -z+1/2'
'-x, -y, -z'
'x, -y-1/2, z-1/2'

loop_
_atom_site_label
_atom_site_type_symbol
_atom_site_fract_x
_atom_site_fract_y
_atom_site_fract_z
_atom_site_U_iso_or_equiv
_atom_site_adp_type
_atom_site_occupancy
_atom_site_symmetry_multiplicity
_atom_site_calc_flag
_atom_site_refinement_flags
_atom_site_disorder_assembly
_atom_site_disorder_group
Hg1 Hg 0.45441(2) 1.07802(4) -0.23063(2) 0.03502(18) Uani 0.95 1 d P . .
Cl1 Cl 0.40269(16) 0.9632(3) -0.12286(19) 0.0489(7) Uani 1 1 d . . .
Cl2 Cl 0.44539(17) 1.2605(3) -0.31303(18) 0.0468(7) Uani 1 1 d . . .
N1 N 0.5777(5) 1.0976(8) -0.1793(5) 0.0307(18) Uani 1 1 d . . .
N2 N 0.7597(4) 1.2607(7) -0.3033(5) 0.0255(16) Uani 1 1 d . . .
H2A H 0.7431 1.1924 -0.3234 0.031 Uiso 1 1 calc R . .
N3 N 0.7516(4) 1.0921(7) -0.5045(5) 0.0277(17) Uani 1 1 d . . .
H3A H 0.7532 1.1094 -0.5568 0.033 Uiso 1 1 calc R . .
N4 N 0.5482(4) 1.0473(8) -0.6453(5) 0.0287(17) Uani 1 1 d . . .
O1 O 0.7766(4) 1.3673(7) -0.1803(4) 0.0345(16) Uani 1 1 d . . .
O2 O 0.6808(4) 1.0815(6) -0.3913(4) 0.0335(16) Uani 1 1 d . . .
C1 C 0.5992(6) 1.0394(9) -0.1088(6) 0.030(2) Uani 1 1 d . . .
H1A H 0.5659 0.9881 -0.0830 0.036 Uiso 1 1 calc R . .
C2 C 0.6699(5) 1.0531(10) -0.0728(6) 0.033(2) Uani 1 1 d . . .
H2B H 0.6837 1.0106 -0.0244 0.040 Uiso 1 1 calc R . .
C3 C 0.7183(5) 1.1300(10) -0.1102(6) 0.030(2) Uani 1 1 d . . .
H3B H 0.7655 1.1407 -0.0872 0.036 Uiso 1 1 calc R . .
C4 C 0.6964(5) 1.1927(9) -0.1836(5) 0.0244(19) Uani 1 1 d . . .
C5 C 0.6259(5) 1.1735(9) -0.2158(6) 0.028(2) Uani 1 1 d . . .
H5A H 0.6111 1.2144 -0.2645 0.034 Uiso 1 1 calc R . .
C6 C 0.7471(5) 1.2841(9) -0.2222(6) 0.0268(19) Uani 1 1 d . . .
C7 C 0.7978(5) 1.3387(8) -0.3580(6) 0.0240(18) Uani 1 1 d . . .
C8 C 0.7880(5) 1.4675(9) -0.3549(6) 0.027(2) Uani 1 1 d . . .
H8A H 0.7589 1.5022 -0.3145 0.033 Uiso 1 1 calc R . .
C9 C 0.8217(6) 1.5412(9) -0.4117(6) 0.032(2) Uani 1 1 d . . .
H9A H 0.8162 1.6261 -0.4084 0.038 Uiso 1 1 calc R . .
C10 C 0.8646(5) 1.4901(9) -0.4753(6) 0.028(2) Uani 1 1 d . . .
C11 C 0.8958(6) 1.5650(10) -0.5379(7) 0.037(2) Uani 1 1 d . . .
H11A H 0.8899 1.6500 -0.5365 0.044 Uiso 1 1 calc R . .
C12 C 0.9346(7) 1.5119(11) -0.6004(7) 0.042(3) Uani 1 1 d . . .
H12A H 0.9536 1.5607 -0.6421 0.050 Uiso 1 1 calc R . .
C13 C 0.9456(7) 1.3863(11) -0.6015(7) 0.043(3) Uani 1 1 d . . .
H13A H 0.9729 1.3520 -0.6436 0.052 Uiso 1 1 calc R . .
C14 C 0.9175(6) 1.3112(9) -0.5427(6) 0.031(2) Uani 1 1 d . . .
H14A H 0.9266 1.2271 -0.5446 0.038 Uiso 1 1 calc R . .
C15 C 0.8739(5) 1.3603(9) -0.4779(6) 0.027(2) Uani 1 1 d . . .
C16 C 0.8408(5) 1.2850(8) -0.4174(5) 0.0224(18) Uani 1 1 d . . .
C17 C 0.8591(5) 1.1496(9) -0.4167(5) 0.0249(19) Uani 1 1 d . . .
C18 C 0.9264(5) 1.1144(9) -0.3748(6) 0.0257(19) Uani 1 1 d . . .
C19 C 0.9718(5) 1.2029(10) -0.3317(6) 0.029(2) Uani 1 1 d . . .
H19A H 0.9566 1.2845 -0.3285 0.035 Uiso 1 1 calc R . .
C20 C 1.0376(6) 1.1675(10) -0.2953(7) 0.034(2) Uani 1 1 d . . .
H20A H 1.0672 1.2258 -0.2681 0.041 Uiso 1 1 calc R . .
C21 C 1.0615(6) 1.0420(11) -0.2985(7) 0.038(2) Uani 1 1 d . . .
H21A H 1.1065 1.0195 -0.2738 0.046 Uiso 1 1 calc R . .
C22 C 1.0190(6) 0.9563(9) -0.3373(6) 0.032(2) Uani 1 1 d . . .
H22A H 1.0347 0.8749 -0.3383 0.038 Uiso 1 1 calc R . .
C23 C 0.9494(6) 0.9891(9) -0.3771(6) 0.030(2) Uani 1 1 d . . .
C24 C 0.9056(6) 0.9036(10) -0.4199(7) 0.037(2) Uani 1 1 d . . .
H24A H 0.9205 0.8217 -0.4214 0.044 Uiso 1 1 calc R . .
C25 C 0.8408(6) 0.9372(9) -0.4601(7) 0.037(2) Uani 1 1 d . . .
H25A H 0.8118 0.8786 -0.4878 0.044 Uiso 1 1 calc R . .
C26 C 0.8183(5) 1.0633(9) -0.4589(6) 0.027(2) Uani 1 1 d . . .
C27 C 0.6858(6) 1.0928(8) -0.4672(6) 0.029(2) Uani 1 1 d . . .
C28 C 0.6188(5) 1.1039(9) -0.5212(6) 0.027(2) Uani 1 1 d . . .
C29 C 0.5569(6) 1.1659(10) -0.4917(7) 0.035(2) Uani 1 1 d . . .
H29A H 0.5593 1.2046 -0.4399 0.042 Uiso 1 1 calc R . .
C30 C 0.4946(6) 1.1691(11) -0.5382(8) 0.043(3) Uani 1 1 d . . .
H30A H 0.4538 1.2113 -0.5197 0.052 Uiso 1 1 calc R . .
C31 C 0.4915(6) 1.1083(10) -0.6153(7) 0.038(2) Uani 1 1 d . . .
H31A H 0.4477 1.1107 -0.6469 0.046 Uiso 1 1 calc R . .
C32 C 0.6121(6) 1.0460(9) -0.5993(6) 0.029(2) Uani 1 1 d . . .
H32A H 0.6526 1.0056 -0.6201 0.035 Uiso 1 1 calc R . .
Cl3 Cl 1.3075(3) 1.2704(5) -0.1419(4) 0.0254(11) Uani 0.40 1 d PD A -1
Cl4 Cl 1.2311(4) 1.2549(11) -0.3030(6) 0.079(3) Uani 0.40 1 d PD A -1
C50 C 1.2754(12) 1.359(2) -0.2300(9) 0.024(5) Uiso 0.40 1 d PD A -1
H50A H 1.3164 1.4003 -0.2557 0.029 Uiso 0.40 1 calc PR A -1
H50B H 1.2409 1.4217 -0.2126 0.029 Uiso 0.40 1 calc PR A -1
O3 O 1.3137(7) 1.2136(12) -0.2119(9) 0.046(3) Uani 0.60 1 d P B -2
H63 H 1.2974 1.2027 -0.2596 0.069 Uiso 0.60 1 calc PR B -2
C51 C 1.2736(8) 1.3334(13) -0.1712(9) 0.022(3) Uiso 0.60 1 d P B -2
H51A H 1.2478 1.3084 -0.1229 0.032 Uiso 0.60 1 calc PR B -2
H51B H 1.2395 1.3684 -0.2116 0.032 Uiso 0.60 1 calc PR B -2
H51C H 1.3101 1.3937 -0.1554 0.032 Uiso 0.60 1 calc PR B -2

loop_
_atom_site_aniso_label
_atom_site_aniso_U_11
_atom_site_aniso_U_22
_atom_site_aniso_U_33
_atom_site_aniso_U_23
_atom_site_aniso_U_13
_atom_site_aniso_U_12
Hg1 0.0298(3) 0.0475(3) 0.0272(2) 0.00447(17) -0.00617(16) -0.01402(18)
Cl1 0.0349(15) 0.0655(19) 0.0469(16) 0.0174(14) 0.0120(12) -0.0009(13)
Cl2 0.0514(17) 0.0426(15) 0.0463(15) 0.0046(12) 0.0000(13) 0.0038(13)
N1 0.023(4) 0.043(5) 0.025(4) 0.001(3) -0.005(3) -0.007(4)
N2 0.027(4) 0.027(4) 0.023(4) -0.002(3) 0.004(3) -0.007(3)
N3 0.024(4) 0.036(4) 0.023(4) 0.002(3) -0.003(3) -0.002(3)
N4 0.022(4) 0.035(4) 0.029(4) 0.006(3) -0.004(3) -0.007(3)
O1 0.032(4) 0.044(4) 0.027(3) -0.010(3) -0.001(3) -0.011(3)
O2 0.037(4) 0.039(4) 0.024(3) -0.006(3) -0.001(3) -0.011(3)
C1 0.030(5) 0.032(5) 0.028(5) 0.000(4) 0.000(4) 0.003(4)
C2 0.022(5) 0.047(6) 0.030(5) 0.002(4) -0.008(4) 0.006(4)
C3 0.023(5) 0.039(5) 0.029(5) -0.002(4) -0.004(4) 0.003(4)
C4 0.019(4) 0.033(5) 0.021(4) -0.002(4) 0.002(3) -0.006(4)
C5 0.024(5) 0.039(5) 0.022(4) 0.002(4) 0.002(4) -0.003(4)
C6 0.020(4) 0.037(5) 0.024(4) -0.005(4) -0.002(3) -0.005(4)
C7 0.020(4) 0.028(5) 0.024(4) -0.004(4) -0.001(3) -0.003(4)
C8 0.023(5) 0.028(5) 0.031(5) -0.006(4) -0.001(4) 0.003(4)
C9 0.031(5) 0.028(5) 0.035(5) 0.001(4) -0.001(4) -0.001(4)
C10 0.026(5) 0.026(5) 0.033(5) 0.001(4) -0.002(4) -0.001(4)
C11 0.045(6) 0.032(5) 0.035(5) 0.007(4) 0.000(5) -0.005(5)
C12 0.049(7) 0.038(6) 0.039(6) 0.012(5) 0.008(5) -0.007(5)
C13 0.045(7) 0.047(6) 0.038(6) 0.003(5) 0.013(5) 0.000(5)
C14 0.032(5) 0.033(5) 0.030(5) 0.004(4) 0.005(4) 0.003(4)
C15 0.022(5) 0.036(5) 0.024(4) 0.001(4) -0.002(4) -0.002(4)
C16 0.021(4) 0.026(4) 0.020(4) 0.002(3) 0.000(3) -0.003(4)
C17 0.027(5) 0.028(5) 0.019(4) -0.002(3) 0.004(3) 0.000(4)
C18 0.025(5) 0.029(5) 0.024(4) 0.006(4) 0.002(4) 0.002(4)
C19 0.022(5) 0.036(5) 0.029(5) -0.001(4) 0.001(4) 0.003(4)
C20 0.024(5) 0.042(6) 0.036(5) 0.000(4) -0.009(4) -0.001(4)
C21 0.026(5) 0.049(6) 0.038(6) 0.003(5) -0.004(4) 0.013(5)
C22 0.030(5) 0.032(5) 0.034(5) 0.003(4) -0.003(4) 0.013(4)
C23 0.030(5) 0.035(5) 0.024(5) 0.002(4) 0.000(4) 0.003(4)
C24 0.040(6) 0.029(5) 0.041(6) -0.005(4) -0.003(5) 0.005(4)
C25 0.043(6) 0.028(5) 0.038(6) -0.009(4) -0.012(5) 0.000(4)
C26 0.026(5) 0.033(5) 0.022(4) -0.001(4) -0.002(4) 0.000(4)
C27 0.033(5) 0.025(5) 0.027(5) -0.002(4) 0.000(4) -0.008(4)
C28 0.029(5) 0.027(5) 0.025(4) -0.001(4) 0.001(4) -0.006(4)
C29 0.039(6) 0.034(5) 0.033(5) -0.003(4) 0.003(4) -0.005(4)
C30 0.030(6) 0.047(6) 0.052(7) 0.002(5) -0.004(5) 0.008(5)
C31 0.031(6) 0.041(6) 0.042(6) 0.005(5) -0.008(5) -0.002(5)
C32 0.035(5) 0.029(5) 0.023(4) -0.002(4) -0.001(4) -0.010(4)
Cl3 0.015(2) 0.017(2) 0.045(3) 0.006(2) 0.013(2) -0.0038(19)
Cl4 0.029(4) 0.125(9) 0.080(6) 0.034(6) -0.028(4) -0.030(5)
O3 0.034(7) 0.040(7) 0.063(9) 0.011(7) -0.001(6) -0.013(6)

loop_
_atom_type_symbol
_atom_type_description
_atom_type_scat_dispersion_real
_atom_type_scat_dispersion_imag
_atom_type_scat_source
C C 0.0033 0.0016 'International Tables Vol C Tables 4.2.6.8 and 6.1.1.4'
H H 0.0000 0.0000 'International Tables Vol C Tables 4.2.6.8 and 6.1.1.4'
N N 0.0061 0.0033 'International Tables Vol C Tables 4.2.6.8 and 6.1.1.4'
O O 0.0106 0.0060 'International Tables Vol C Tables 4.2.6.8 and 6.1.1.4'
Cl Cl 0.1484 0.1585 'International Tables Vol C Tables 4.2.6.8 and 6.1.1.4'
Hg Hg -2.3894 9.2266 'International Tables Vol C Tables 4.2.6.8 and 6.1.1.4'

loop_
_geom_angle_atom_site_label_1
_geom_angle_atom_site_label_2
_geom_angle_atom_site_label_3
_geom_angle
_geom_angle_site_symmetry_1
_geom_angle_site_symmetry_3
_geom_angle_publ_flag
Cl1 Hg1 N1 100.9(2) . . ?
Cl1 Hg1 Cl2 145.64(11) . . ?
N1 Hg1 Cl2 99.5(2) . . ?
Cl1 Hg1 N4 108.0(2) . 3_674 ?
N1 Hg1 N4 109.2(3) . 3_674 ?
Cl2 Hg1 N4 90.8(2) . 3_674 ?
C1 N1 C5 118.6(8) . . ?
C1 N1 Hg1 119.7(7) . . ?
C5 N1 Hg1 121.6(6) . . ?
C6 N2 C7 125.8(8) . . ?
C27 N3 C26 121.5(8) . . ?
C31 N4 C32 118.0(9) . . ?
C31 N4 Hg1 125.8(7) . 3_674 ?
C32 N4 Hg1 115.9(7) . 3_674 ?
N1 C1 C2 122.3(10) . . ?
C3 C2 C1 118.8(9) . . ?
C2 C3 C4 119.6(9) . . ?
C5 C4 C3 118.3(9) . . ?
C5 C4 C6 121.3(8) . . ?
C3 C4 C6 120.3(8) . . ?
N1 C5 C4 122.5(9) . . ?
O1 C6 N2 125.1(9) . . ?
O1 C6 C4 121.3(8) . . ?
N2 C6 C4 113.5(8) . . ?
C16 C7 C8 121.2(9) . . ?
C16 C7 N2 118.3(8) . . ?
C8 C7 N2 120.4(8) . . ?
C9 C8 C7 119.7(9) . . ?
C8 C9 C10 121.2(9) . . ?
C9 C10 C15 118.5(9) . . ?
C9 C10 C11 121.7(9) . . ?
C15 C10 C11 119.7(9) . . ?
C12 C11 C10 120.1(10) . . ?
C11 C12 C13 120.3(10) . . ?
C14 C13 C12 121.8(11) . . ?
C13 C14 C15 120.7(10) . . ?
C16 C15 C10 120.0(9) . . ?
C16 C15 C14 122.6(9) . . ?
C10 C15 C14 117.4(9) . . ?
C7 C16 C15 119.4(9) . . ?
C7 C16 C17 122.5(8) . . ?
C15 C16 C17 118.0(8) . . ?
C26 C17 C18 119.6(9) . . ?
C26 C17 C16 123.5(9) . . ?
C18 C17 C16 116.7(8) . . ?
C23 C18 C17 119.5(9) . . ?
C23 C18 C19 119.3(9) . . ?
C17 C18 C19 121.2(9) . . ?
C20 C19 C18 120.0(9) . . ?
C19 C20 C21 121.0(10) . . ?
C22 C21 C20 120.2(9) . . ?
C21 C22 C23 121.0(9) . . ?
C24 C23 C18 119.1(9) . . ?
C24 C23 C22 122.2(9) . . ?
C18 C23 C22 118.6(9) . . ?
C25 C24 C23 121.5(10) . . ?
C24 C25 C26 119.3(9) . . ?
C17 C26 C25 121.0(9) . . ?
C17 C26 N3 122.9(9) . . ?
C25 C26 N3 116.1(8) . . ?
O2 C27 N3 122.1(9) . . ?
O2 C27 C28 120.1(9) . . ?
N3 C27 C28 117.8(8) . . ?
C32 C28 C29 117.9(9) . . ?
C32 C28 C27 122.1(9) . . ?
C29 C28 C27 119.8(9) . . ?
C30 C29 C28 119.9(10) . . ?
C29 C30 C31 119.3(11) . . ?
N4 C31 C30 123.0(10) . . ?
N4 C32 C28 121.9(10) . . ?
Cl3 C50 Cl4 107.3(12) . . ?

loop_
_geom_bond_atom_site_label_1
_geom_bond_atom_site_label_2
_geom_bond_distance
_geom_bond_site_symmetry_2
_geom_bond_publ_flag
Hg1 Cl1 2.353(3) . ?
Hg1 N1 2.375(8) . ?
Hg1 Cl2 2.385(3) . ?
Hg1 N4 2.409(8) 3_674 ?
N1 C1 1.341(13) . ?
N1 C5 1.352(12) . ?
N2 C6 1.351(12) . ?
N2 C7 1.418(12) . ?
N3 C27 1.356(13) . ?
N3 C26 1.432(12) . ?
N4 C31 1.332(14) . ?
N4 C32 1.355(13) . ?
N4 Hg1 2.409(8) 3_674 ?
O1 C6 1.238(11) . ?
O2 C27 1.230(12) . ?
C1 C2 1.402(14) . ?
C2 C3 1.367(15) . ?
C3 C4 1.406(13) . ?
C4 C5 1.384(13) . ?
C4 C6 1.503(13) . ?
C7 C16 1.383(13) . ?
C7 C8 1.411(14) . ?
C8 C9 1.372(14) . ?
C9 C10 1.419(14) . ?
C10 C15 1.421(14) . ?
C10 C11 1.425(14) . ?
C11 C12 1.372(16) . ?
C12 C13 1.379(17) . ?
C13 C14 1.359(15) . ?
C14 C15 1.431(14) . ?
C15 C16 1.418(13) . ?
C16 C17 1.507(13) . ?
C17 C26 1.362(13) . ?
C17 C18 1.429(13) . ?
C18 C23 1.425(14) . ?
C18 C19 1.431(14) . ?
C19 C20 1.371(14) . ?
C20 C21 1.433(15) . ?
C21 C22 1.349(16) . ?
C22 C23 1.444(13) . ?
C23 C24 1.391(15) . ?
C24 C25 1.375(15) . ?
C25 C26 1.430(14) . ?
C27 C28 1.477(14) . ?
C28 C32 1.403(13) . ?
C28 C29 1.408(15) . ?
C29 C30 1.337(15) . ?
C30 C31 1.400(16) . ?
Cl3 C50 1.795(17) . ?
Cl4 C50 1.802(17) . ?
O3 C51 1.64(2) . ?

loop_
_geom_hbond_atom_site_label_D
_geom_hbond_atom_site_label_H
_geom_hbond_atom_site_label_A
_geom_hbond_distance_DH
_geom_hbond_distance_HA
_geom_hbond_distance_DA
_geom_hbond_angle_DHA
_geom_hbond_site_symmetry_A
N2 H2A O2 0.86 1.96 2.776(10) 158.2 .
N3 H3A O1 0.86 2.05 2.902(10) 168.7 4_585
